data_1523080
loop_
_publ_author_name
'Westin, L.'
'Edshammar, L.E.'

_publ_section_title
;
 Intermetallic compounds in the ruthenium-magnesium system
;
_journal_name_full 'Chemica Scripta'
_journal_page_first 15
_journal_page_last 22
_journal_volume 3
_journal_year 1973
_chemical_formula_sum 'Mg3 Ru2'
_space_group_IT_number 213
_symmetry_space_group_name_Hall 'P 4bd 2ab 3'
_symmetry_space_group_name_H-M 'P 41 3 2'
_cell_angle_alpha 90
_cell_angle_beta 90
_cell_angle_gamma 90
_cell_formula_units_Z 4
_cell_length_a 6.929
_cell_length_b 6.929
_cell_length_c 6.929
_cell_volume 332.669
_citation_journal_id_ASTM CSRPB9
_cod_data_source_file Westin_CSRPB9_1973_1080.cif
_cod_data_source_block Mg3Ru2
_cod_original_cell_volume 332.6685
_cod_database_code 1523080

loop_
_symmetry_equiv_pos_as_xyz
x,y,z
-y+1/4,x+3/4,z+1/4
-x+1/2,-y,z+1/2
y+1/4,-x+1/4,z+3/4
x+1/2,-y+1/2,-z
y+3/4,x+1/4,-z+1/4
-x,y+1/2,-z+1/2
-y+3/4,-x+3/4,-z+3/4
z,x,y
-x+1/4,z+3/4,y+1/4
-z+1/2,-x,y+1/2
x+1/4,-z+1/4,y+3/4
z+1/2,-x+1/2,-y
x+3/4,z+1/4,-y+1/4
-z,x+1/2,-y+1/2
-x+3/4,-z+3/4,-y+3/4
y,z,x
y+1/2,-z+1/2,-x
z+3/4,y+1/4,-x+1/4
-y,z+1/2,-x+1/2
-z+3/4,-y+3/4,-x+3/4
-y+1/2,-z,x+1/2
z+1/4,-y+1/4,x+3/4
-z+1/4,y+3/4,x+1/4

loop_
_atom_site_label
_atom_site_type_symbol
_atom_site_fract_x
_atom_site_fract_y
_atom_site_fract_z
_atom_site_occupancy
_atom_site_U_iso_or_equiv
Ru1 Ru 0.074 0.074 0.074 1 0.0
Mg1 Mg 0.125 0.203 0.453 1 0.0
